data_4307962
loop_
_publ_author_name
'Emilio Pardo'
'Rafael Ruiz-Garc\'ia'
'Francesc Lloret'
'Miguel Julve'
'Joan Cano'
'Jorge Pas\'an'
'Catalina Ruiz-P\'erez'
'Yasmine Filali'
'Lise-Marie Chamoreau'
'Yves Journaux'

_publ_contact_author
;
Yves Journaux
;
_publ_contact_author_email jour@ccr.jussieu.fr
_publ_contact_author_fax '00 33 1 44 27 '
_publ_contact_author_phone '00 33 1 44 27 '
_publ_section_title
;
Molecular-Programmed Self-Assembly of Homo- and Heterometallic Penta- and
Hexanuclear Coordination Compounds: Synthesis, Crystal Structures, and
Magnetic Properties of Ladder-Type CuII2MIIx (M = Cu, Ni;x= 3, 4) Oxamato
Complexes with CuII2 Metallacyclophane Cores
;
_journal_name_full 'Inorganic Chemistry'
_journal_page_first 4504
_journal_page_last 4514
_journal_paper_doi 10.1021/ic062453w
_journal_volume 46
_journal_year 2007
_chemical_formula_moiety '(C62 H112 Cu6 N16 O12)4+,4 (ClO4)-, 14(H2O) '
_chemical_formula_sum 'C62 H140 Cl4 Cu6 N16 O42'
_chemical_formula_weight 2304.94
_chemical_name_systematic
;
 ?
;
_space_group_IT_number 14
_symmetry_cell_setting monoclinic
_symmetry_space_group_name_Hall '-P 2yn'
_symmetry_space_group_name_H-M 'P 1 21/n 1'
_atom_sites_solution_hydrogens geom
_atom_sites_solution_primary direct
_atom_sites_solution_secondary difmap
_audit_creation_method SHELXL-97
_cell_angle_alpha 90.00
_cell_angle_beta 105.013(9)
_cell_angle_gamma 90.00
_cell_formula_units_Z 4
_cell_length_a 20.580(5)
_cell_length_b 16.392(2)
_cell_length_c 31.014(4)
_cell_measurement_reflns_used 238
_cell_measurement_temperature 250(2)
_cell_measurement_theta_max 20.6
_cell_measurement_theta_min 3.4
_cell_volume 10105(3)
_computing_cell_refinement 'Dirax/lsq (Duisenberg & Schreurs, 1989-2000)'
_computing_data_collection 'Collect (Nonius BV, 1997-2000)'
_computing_data_reduction 'EvalCCD (Duisenberg & Schreurs 1990-2000)'
_computing_molecular_graphics 'DIAMOND (Brandenburg, 1999)'
_computing_publication_material 'SHELXL-97 (Sheldrick, 1997)'
_computing_structure_refinement 'SHELXL-97 (Sheldrick, 1997)'
_computing_structure_solution 'SHELXS-97 (Sheldrick, 1997)'
_diffrn_ambient_temperature 250(2)
_diffrn_detector_area_resol_mean 9
_diffrn_measured_fraction_theta_full 0.994
_diffrn_measured_fraction_theta_max 0.994
_diffrn_measurement_device_type KappaCCD
_diffrn_measurement_method 'CCD rotation images, thick slices'
_diffrn_radiation_monochromator graphite
_diffrn_radiation_source 'fine-focus sealed tube'
_diffrn_radiation_type MoK\a
_diffrn_radiation_wavelength 0.71073
_diffrn_reflns_av_R_equivalents 0.1017
_diffrn_reflns_av_sigmaI/netI 0.1465
_diffrn_reflns_limit_h_max 28
_diffrn_reflns_limit_h_min -28
_diffrn_reflns_limit_k_max 23
_diffrn_reflns_limit_k_min -23
_diffrn_reflns_limit_l_max 43
_diffrn_reflns_limit_l_min -43
_diffrn_reflns_number 101510
_diffrn_reflns_theta_full 29.4
_diffrn_reflns_theta_max 30.00
_diffrn_reflns_theta_min 1.64
_diffrn_standards_decay_% 0
_diffrn_standards_number 0
_exptl_absorpt_coefficient_mu 1.436
_exptl_absorpt_correction_T_max 0.854
_exptl_absorpt_correction_T_min 0.674
_exptl_absorpt_correction_type multi-scan
_exptl_absorpt_process_details
; 
R.H. Blessing, Acta Cryst. (1995), A51, 33-38
;
_exptl_crystal_colour black
_exptl_crystal_density_diffrn 1.515
_exptl_crystal_density_method 'not measured'
_exptl_crystal_description prism
_exptl_crystal_F_000 4808
_exptl_crystal_size_max 0.22
_exptl_crystal_size_mid 0.15
_exptl_crystal_size_min 0.11
_refine_diff_density_max 1.285
_refine_diff_density_min -0.753
_refine_diff_density_rms 0.121
_refine_ls_extinction_method none
_refine_ls_goodness_of_fit_ref 1.028
_refine_ls_hydrogen_treatment constr
_refine_ls_matrix_type full
_refine_ls_number_parameters 1150
_refine_ls_number_reflns 29276
_refine_ls_number_restraints 4
_refine_ls_restrained_S_all 1.030
_refine_ls_R_factor_all 0.1994
_refine_ls_R_factor_gt 0.0864
_refine_ls_shift/su_max 0.014
_refine_ls_shift/su_mean 0.001
_refine_ls_structure_factor_coef Fsqd
_refine_ls_weighting_details 'calc w=1/[\s^2^(Fo^2^)+(0.1137P)^2^+29.8766P] where P=(Fo^2^+2Fc^2^)/3'
_refine_ls_weighting_scheme calc
_refine_ls_wR_factor_gt 0.2287
_refine_ls_wR_factor_ref 0.2718
_reflns_number_gt 13448
_reflns_number_total 29276
_reflns_threshold_expression >2sigma(I)
_cod_data_source_file ic062453w-file004.cif
_cod_data_source_block yf396
_cod_original_cell_volume 10106(3)
_cod_original_sg_symbol_H-M 'P 21/n'
_cod_database_code 4307962

loop_
_symmetry_equiv_pos_as_xyz
'x, y, z'
'-x+1/2, y+1/2, -z+1/2'
'-x, -y, -z'
'x-1/2, -y-1/2, z-1/2'

loop_
_atom_site_label
_atom_site_type_symbol
_atom_site_fract_x
_atom_site_fract_y
_atom_site_fract_z
_atom_site_U_iso_or_equiv
_atom_site_adp_type
_atom_site_occupancy
_atom_site_symmetry_multiplicity
_atom_site_calc_flag
_atom_site_refinement_flags
_atom_site_disorder_assembly
_atom_site_disorder_group
Cu1 Cu 0.31841(4) 0.31588(5) 0.80457(2) 0.03139(18) Uani 1 1 d . . .
Cu3 Cu 0.13136(4) 0.31212(5) 0.89525(3) 0.0443(2) Uani 1 1 d . . .
Cu4 Cu 0.54291(4) 0.27260(5) 0.75209(3) 0.0388(2) Uani 1 1 d . . .
Cu2 Cu 0.10217(4) 0.35265(5) 0.58677(2) 0.0361(2) Uani 1 1 d . . .
Cu5 Cu -0.10757(4) 0.29212(5) 0.65320(3) 0.0375(2) Uani 1 1 d . A .
Cu6 Cu 0.30786(4) 0.32713(5) 0.51264(3) 0.0355(2) Uani 1 1 d . . .
N1 N 0.2252(2) 0.3584(3) 0.79408(16) 0.0288(11) Uani 1 1 d . . .
N2 N 0.3504(2) 0.3504(3) 0.75210(16) 0.0297(11) Uani 1 1 d . . .
N3 N 0.0750(2) 0.3711(3) 0.64315(16) 0.0313(11) Uani 1 1 d . . .
N4 N 0.1999(2) 0.3785(3) 0.60180(16) 0.0280(10) Uani 1 1 d . . .
O1 O 0.2950(2) 0.2570(3) 0.85502(16) 0.0466(12) Uani 1 1 d . . .
O2 O 0.2161(2) 0.2572(3) 0.89202(16) 0.0500(13) Uani 1 1 d . . .
O3 O 0.1427(2) 0.3650(3) 0.83294(15) 0.0439(12) Uani 1 1 d . . .
O4 O 0.4012(2) 0.2491(3) 0.81780(15) 0.0382(10) Uani 1 1 d . . .
O5 O 0.4944(2) 0.2324(3) 0.79551(15) 0.0412(11) Uani 1 1 d . . .
O6 O 0.4470(2) 0.3381(3) 0.72792(14) 0.0407(11) Uani 1 1 d . . .
O7 O 0.0100(2) 0.3104(3) 0.56467(15) 0.0511(13) Uani 1 1 d . . .
O8 O -0.0803(2) 0.2807(3) 0.58977(16) 0.0534(14) Uani 1 1 d . . .
O9 O -0.0151(2) 0.3388(3) 0.67175(14) 0.0382(10) Uani 1 1 d . . .
O10 O 0.1159(2) 0.3246(3) 0.52795(15) 0.0450(12) Uani 1 1 d . . .
O11 O 0.1975(2) 0.3137(3) 0.49344(15) 0.0478(12) Uani 1 1 d . . .
O12 O 0.2883(2) 0.3661(3) 0.56862(14) 0.0377(10) Uani 1 1 d . . .
C1 C 0.2404(3) 0.2801(4) 0.8608(2) 0.0409(16) Uani 1 1 d . . .
C2 C 0.1988(3) 0.3416(4) 0.8267(2) 0.0329(14) Uani 1 1 d . . .
C3 C 0.4375(3) 0.2630(4) 0.7926(2) 0.0347(14) Uani 1 1 d . . .
C4 C 0.4100(3) 0.3237(4) 0.7536(2) 0.0299(13) Uani 1 1 d . . .
C5 C -0.0213(3) 0.3079(4) 0.5947(2) 0.0414(16) Uani 1 1 d . . .
C6 C 0.0153(3) 0.3410(4) 0.6406(2) 0.0315(13) Uani 1 1 d . . .
C7 C 0.1755(3) 0.3286(4) 0.5265(2) 0.0402(16) Uani 1 1 d . . .
C8 C 0.2257(3) 0.3604(4) 0.5690(2) 0.0312(13) Uani 1 1 d . . .
N31 N 0.1815(5) 0.3850(5) 0.9462(2) 0.076(2) Uani 1 1 d . . .
N32 N 0.0459(4) 0.3629(5) 0.9028(2) 0.073(2) Uani 1 1 d . . .
N33 N 0.0732(3) 0.2112(4) 0.8706(2) 0.0551(16) Uani 1 1 d . . .
C31 C 0.1268(7) 0.4388(7) 0.9558(4) 0.098(4) Uani 1 1 d . . .
H31A H 0.1408 0.4574 0.9865 0.117 Uiso 1 1 calc R . .
H31B H 0.1211 0.4865 0.9366 0.117 Uiso 1 1 calc R . .
C32 C 0.0631(7) 0.3969(7) 0.9486(3) 0.096(4) Uani 1 1 d . . .
H32A H 0.0284 0.4345 0.9520 0.115 Uiso 1 1 calc R . .
H32B H 0.0665 0.3533 0.9702 0.115 Uiso 1 1 calc R . .
C33 C -0.0059(5) 0.2980(7) 0.8964(4) 0.091(4) Uani 1 1 d . . .
H33A H -0.0503 0.3224 0.8886 0.109 Uiso 1 1 calc R . .
H33B H -0.0007 0.2679 0.9240 0.109 Uiso 1 1 calc R . .
C34 C 0.0010(4) 0.2414(7) 0.8603(4) 0.085(3) Uani 1 1 d . . .
H34A H -0.0104 0.2696 0.8318 0.101 Uiso 1 1 calc R . .
H34B H -0.0294 0.1956 0.8585 0.101 Uiso 1 1 calc R . .
C35 C 0.2362(6) 0.4352(7) 0.9360(4) 0.100(4) Uani 1 1 d . . .
H35A H 0.2557 0.4698 0.9610 0.150 Uiso 1 1 calc R . .
H35B H 0.2179 0.4683 0.9102 0.150 Uiso 1 1 calc R . .
H35C H 0.2703 0.4000 0.9302 0.150 Uiso 1 1 calc R . .
C36 C 0.2123(7) 0.3304(7) 0.9853(3) 0.108(4) Uani 1 1 d . . .
H36A H 0.2403 0.2904 0.9764 0.162 Uiso 1 1 calc R . .
H36B H 0.1773 0.3036 0.9951 0.162 Uiso 1 1 calc R . .
H36C H 0.2390 0.3626 1.0092 0.162 Uiso 1 1 calc R . .
C37 C 0.0237(6) 0.4301(7) 0.8693(4) 0.104(4) Uani 1 1 d . . .
H37A H 0.0085 0.4071 0.8399 0.155 Uiso 1 1 calc R . .
H37B H 0.0608 0.4662 0.8703 0.155 Uiso 1 1 calc R . .
H37C H -0.0124 0.4600 0.8762 0.155 Uiso 1 1 calc R . .
C38 C 0.0835(6) 0.1789(6) 0.8294(3) 0.083(3) Uani 1 1 d . . .
H38A H 0.1289 0.1599 0.8345 0.125 Uiso 1 1 calc R . .
H38B H 0.0752 0.2209 0.8071 0.125 Uiso 1 1 calc R . .
H38C H 0.0530 0.1343 0.8194 0.125 Uiso 1 1 calc R . .
C39 C 0.0877(6) 0.1491(6) 0.9058(4) 0.088(3) Uani 1 1 d . . .
H39A H 0.0638 0.0999 0.8948 0.132 Uiso 1 1 calc R . .
H39B H 0.0736 0.1685 0.9311 0.132 Uiso 1 1 calc R . .
H39C H 0.1352 0.1383 0.9144 0.132 Uiso 1 1 calc R . .
N41 N 0.6031(3) 0.3456(4) 0.7993(2) 0.0542(16) Uani 1 1 d . . .
N42 N 0.5995(3) 0.3077(5) 0.7107(2) 0.0568(17) Uani 1 1 d . . .
N43 N 0.5265(3) 0.1661(4) 0.7153(2) 0.0492(15) Uani 1 1 d . . .
C41 C 0.6425(4) 0.3955(6) 0.7751(3) 0.069(2) Uani 1 1 d . . .
H41A H 0.6831 0.4153 0.7959 0.083 Uiso 1 1 calc R . .
H41B H 0.6161 0.4424 0.7616 0.083 Uiso 1 1 calc R . .
C42 C 0.6612(4) 0.3441(6) 0.7387(3) 0.075(3) Uani 1 1 d . . .
H42A H 0.6822 0.3783 0.7206 0.089 Uiso 1 1 calc R . .
H42B H 0.6927 0.3017 0.7522 0.089 Uiso 1 1 calc R . .
C43 C 0.6137(4) 0.2338(7) 0.6874(3) 0.078(3) Uani 1 1 d . . .
H43A H 0.6513 0.2044 0.7064 0.094 Uiso 1 1 calc R . .
H43B H 0.6257 0.2491 0.6603 0.094 Uiso 1 1 calc R . .
C44 C 0.5510(5) 0.1788(6) 0.6760(3) 0.073(3) Uani 1 1 d . . .
H44A H 0.5161 0.2042 0.6527 0.088 Uiso 1 1 calc R . .
H44B H 0.5621 0.1267 0.6649 0.088 Uiso 1 1 calc R . .
C45 C 0.5661(5) 0.3996(6) 0.8234(3) 0.072(3) Uani 1 1 d . . .
H45A H 0.5380 0.3671 0.8370 0.108 Uiso 1 1 calc R . .
H45B H 0.5387 0.4371 0.8027 0.108 Uiso 1 1 calc R . .
H45C H 0.5977 0.4295 0.8461 0.108 Uiso 1 1 calc R . .
C46 C 0.6486(5) 0.2931(7) 0.8317(3) 0.090(3) Uani 1 1 d . . .
H46A H 0.6815 0.3261 0.8518 0.135 Uiso 1 1 calc R . .
H46B H 0.6710 0.2562 0.8162 0.135 Uiso 1 1 calc R . .
H46C H 0.6233 0.2626 0.8482 0.135 Uiso 1 1 calc R . .
C47 C 0.5615(5) 0.3684(8) 0.6782(3) 0.096(4) Uani 1 1 d . . .
H47A H 0.5899 0.3893 0.6606 0.144 Uiso 1 1 calc R . .
H47B H 0.5473 0.4124 0.6941 0.144 Uiso 1 1 calc R . .
H47C H 0.5228 0.3427 0.6590 0.144 Uiso 1 1 calc R . .
C48 C 0.5643(6) 0.1009(6) 0.7438(4) 0.087(3) Uani 1 1 d . . .
H48A H 0.5658 0.0534 0.7260 0.130 Uiso 1 1 calc R . .
H48B H 0.5425 0.0875 0.7668 0.130 Uiso 1 1 calc R . .
H48C H 0.6093 0.1193 0.7573 0.130 Uiso 1 1 calc R . .
C49 C 0.4545(4) 0.1403(6) 0.7009(3) 0.079(3) Uani 1 1 d . . .
H49A H 0.4282 0.1829 0.6835 0.119 Uiso 1 1 calc R . .
H49B H 0.4382 0.1299 0.7268 0.119 Uiso 1 1 calc R . .
H49C H 0.4507 0.0916 0.6833 0.119 Uiso 1 1 calc R . .
N51 N -0.0775(3) 0.1807(4) 0.6825(2) 0.0545(17) Uani 1 1 d . . .
N52 N -0.2016(3) 0.2470(4) 0.63921(19) 0.0453(14) Uani 1 1 d . A .
N53 N -0.1520(3) 0.4036(5) 0.6509(3) 0.087(3) Uani 1 1 d D . .
C51 C -0.1396(4) 0.1273(5) 0.6723(3) 0.073(3) Uani 1 1 d . . .
H51A H -0.1448 0.1007 0.6437 0.088 Uiso 1 1 calc R . .
H51B H -0.1351 0.0856 0.6950 0.088 Uiso 1 1 calc R . .
C52 C -0.1999(4) 0.1790(5) 0.6711(3) 0.065(2) Uani 1 1 d . . .
H52A H -0.2405 0.1466 0.6618 0.078 Uiso 1 1 calc R . .
H52B H -0.1973 0.2006 0.7007 0.078 Uiso 1 1 calc R . .
C53 C -0.2452(4) 0.3151(6) 0.6467(3) 0.064(2) Uani 1 1 d . . .
H53A H -0.2413 0.3212 0.6783 0.077 Uiso 1 1 calc R A .
H53B H -0.2918 0.3035 0.6318 0.077 Uiso 1 1 calc R . .
C54 C -0.2234(4) 0.3931(6) 0.6283(3) 0.072(3) Uani 1 1 d . A .
H54A H -0.2297 0.3889 0.5962 0.086 Uiso 1 1 calc R . .
H54B H -0.2494 0.4391 0.6344 0.086 Uiso 1 1 calc R . .
C55 C -0.0249(5) 0.1409(6) 0.6641(4) 0.087(3) Uani 1 1 d . . .
H55A H 0.0144 0.1748 0.6700 0.130 Uiso 1 1 calc R . .
H55B H -0.0420 0.1337 0.6325 0.130 Uiso 1 1 calc R . .
H55C H -0.0135 0.0887 0.6781 0.130 Uiso 1 1 calc R . .
C56 C -0.0526(5) 0.1941(7) 0.7298(3) 0.089(3) Uani 1 1 d . . .
H56A H -0.0437 0.1426 0.7448 0.134 Uiso 1 1 calc R . .
H56B H -0.0857 0.2234 0.7406 0.134 Uiso 1 1 calc R . .
H56C H -0.0118 0.2254 0.7355 0.134 Uiso 1 1 calc R . .
C57 C -0.2227(4) 0.2187(6) 0.5933(3) 0.062(2) Uani 1 1 d . . .
H57A H -0.2652 0.1912 0.5884 0.094 Uiso 1 1 calc R A .
H57B H -0.1897 0.1817 0.5877 0.094 Uiso 1 1 calc R . .
H57C H -0.2272 0.2645 0.5734 0.094 Uiso 1 1 calc R . .
C58A C -0.1465(9) 0.4174(11) 0.7029(5) 0.061(4) Uiso 0.50 1 d PD A 1
H58A H -0.1027 0.4381 0.7174 0.092 Uiso 0.50 1 calc PR A 1
H58B H -0.1534 0.3664 0.7163 0.092 Uiso 0.50 1 calc PR A 1
H58C H -0.1801 0.4558 0.7062 0.092 Uiso 0.50 1 calc PR A 1
C59A C -0.1245(10) 0.4752(10) 0.6391(7) 0.073(5) Uiso 0.50 1 d PD A 1
H59A H -0.1583 0.5169 0.6327 0.109 Uiso 0.50 1 calc PR A 1
H59B H -0.1083 0.4655 0.6132 0.109 Uiso 0.50 1 calc PR A 1
H59C H -0.0878 0.4925 0.6634 0.109 Uiso 0.50 1 calc PR A 1
C58B C -0.1327(10) 0.4548(11) 0.6880(6) 0.072(5) Uiso 0.50 1 d PD A 2
H58D H -0.0857 0.4470 0.7021 0.107 Uiso 0.50 1 calc PR A 2
H58E H -0.1586 0.4419 0.7088 0.107 Uiso 0.50 1 calc PR A 2
H58F H -0.1405 0.5105 0.6786 0.107 Uiso 0.50 1 calc PR A 2
C59B C -0.1301(12) 0.4556(13) 0.6147(7) 0.087(7) Uiso 0.50 1 d PD A 2
H59D H -0.1633 0.4969 0.6035 0.130 Uiso 0.50 1 calc PR A 2
H59E H -0.1261 0.4209 0.5906 0.130 Uiso 0.50 1 calc PR A 2
H59F H -0.0875 0.4810 0.6277 0.130 Uiso 0.50 1 calc PR A 2
N61 N 0.3365(3) 0.2134(4) 0.5384(2) 0.0496(15) Uani 1 1 d . . .
N62 N 0.3347(3) 0.2891(4) 0.45785(18) 0.0435(14) Uani 1 1 d . . .
N63 N 0.3280(3) 0.4415(4) 0.49460(19) 0.0470(14) Uani 1 1 d . . .
C61 C 0.3513(4) 0.1634(5) 0.5021(3) 0.055(2) Uani 1 1 d . . .
H61A H 0.3104 0.1373 0.4850 0.066 Uiso 1 1 calc R . .
H61B H 0.3835 0.1210 0.5149 0.066 Uiso 1 1 calc R . .
C62 C 0.3794(4) 0.2162(5) 0.4721(3) 0.0534(19) Uani 1 1 d . . .
H62A H 0.3826 0.1853 0.4461 0.064 Uiso 1 1 calc R . .
H62B H 0.4243 0.2341 0.4877 0.064 Uiso 1 1 calc R . .
C63 C 0.3708(4) 0.3577(5) 0.4425(3) 0.0523(19) Uani 1 1 d . . .
H63A H 0.3706 0.3500 0.4115 0.063 Uiso 1 1 calc R . .
H63B H 0.4171 0.3597 0.4602 0.063 Uiso 1 1 calc R . .
C64 C 0.3354(4) 0.4356(5) 0.4479(2) 0.055(2) Uani 1 1 d . . .
H64A H 0.3610 0.4818 0.4417 0.066 Uiso 1 1 calc R . .
H64B H 0.2913 0.4367 0.4269 0.066 Uiso 1 1 calc R . .
C65 C 0.2867(5) 0.1706(5) 0.5569(3) 0.071(3) Uani 1 1 d . . .
H65A H 0.3036 0.1176 0.5673 0.106 Uiso 1 1 calc R . .
H65B H 0.2453 0.1647 0.5341 0.106 Uiso 1 1 calc R . .
H65C H 0.2787 0.2015 0.5813 0.106 Uiso 1 1 calc R . .
C66 C 0.3978(4) 0.2253(6) 0.5744(3) 0.065(2) Uani 1 1 d . . .
H66A H 0.3862 0.2474 0.6001 0.097 Uiso 1 1 calc R . .
H66B H 0.4272 0.2624 0.5647 0.097 Uiso 1 1 calc R . .
H66C H 0.4201 0.1738 0.5820 0.097 Uiso 1 1 calc R . .
C67 C 0.2734(4) 0.2657(6) 0.4217(2) 0.063(2) Uani 1 1 d . . .
H67A H 0.2446 0.3124 0.4137 0.095 Uiso 1 1 calc R . .
H67B H 0.2496 0.2231 0.4323 0.095 Uiso 1 1 calc R . .
H67C H 0.2869 0.2469 0.3960 0.095 Uiso 1 1 calc R . .
C68 C 0.3914(4) 0.4682(5) 0.5258(3) 0.066(2) Uani 1 1 d . . .
H68A H 0.4022 0.5224 0.5182 0.099 Uiso 1 1 calc R . .
H68B H 0.4270 0.4316 0.5239 0.099 Uiso 1 1 calc R . .
H68C H 0.3863 0.4679 0.5557 0.099 Uiso 1 1 calc R . .
C69 C 0.2758(5) 0.5012(5) 0.4966(3) 0.077(3) Uani 1 1 d . . .
H69A H 0.2719 0.5052 0.5268 0.116 Uiso 1 1 calc R . .
H69B H 0.2335 0.4840 0.4774 0.116 Uiso 1 1 calc R . .
H69C H 0.2877 0.5536 0.4871 0.116 Uiso 1 1 calc R . .
C71 C 0.1841(3) 0.4066(4) 0.75820(19) 0.0278(12) Uani 1 1 d . . .
C72 C 0.1800(3) 0.4902(4) 0.7621(2) 0.0314(13) Uani 1 1 d . . .
C73 C 0.2163(4) 0.5348(4) 0.8044(2) 0.054(2) Uani 1 1 d . . .
H73A H 0.1903 0.5312 0.8259 0.081 Uiso 1 1 calc R . .
H73B H 0.2219 0.5911 0.7976 0.081 Uiso 1 1 calc R . .
H73C H 0.2596 0.5104 0.8164 0.081 Uiso 1 1 calc R . .
C74 C 0.1410(3) 0.5335(4) 0.7258(2) 0.0338(14) Uani 1 1 d . . .
H74A H 0.1385 0.5899 0.7279 0.041 Uiso 1 1 calc R . .
C75 C 0.1057(3) 0.4956(4) 0.68672(19) 0.0307(13) Uani 1 1 d . . .
C76 C 0.0615(4) 0.5464(4) 0.6502(2) 0.0499(19) Uani 1 1 d . . .
H76A H 0.0165 0.5253 0.6431 0.075 Uiso 1 1 calc R . .
H76B H 0.0785 0.5445 0.6242 0.075 Uiso 1 1 calc R . .
H76C H 0.0614 0.6019 0.6602 0.075 Uiso 1 1 calc R . .
C77 C 0.1104(3) 0.4109(4) 0.68412(18) 0.0276(12) Uani 1 1 d . . .
C78 C 0.1485(3) 0.3653(4) 0.7194(2) 0.0295(13) Uani 1 1 d . . .
C79 C 0.1487(3) 0.2728(4) 0.7177(2) 0.0372(15) Uani 1 1 d . . .
H79A H 0.1127 0.2520 0.7289 0.056 Uiso 1 1 calc R . .
H79B H 0.1909 0.2527 0.7357 0.056 Uiso 1 1 calc R . .
H79C H 0.1428 0.2552 0.6874 0.056 Uiso 1 1 calc R . .
C81 C 0.3172(3) 0.4012(3) 0.71534(18) 0.0246(12) Uani 1 1 d . . .
C82 C 0.3213(3) 0.4857(4) 0.7192(2) 0.0364(14) Uani 1 1 d . . .
C83 C 0.3675(4) 0.5242(5) 0.7599(2) 0.060(2) Uani 1 1 d . . .
H83A H 0.4121 0.5278 0.7558 0.090 Uiso 1 1 calc R . .
H83B H 0.3683 0.4915 0.7856 0.090 Uiso 1 1 calc R . .
H83C H 0.3516 0.5779 0.7640 0.090 Uiso 1 1 calc R . .
C84 C 0.2849(3) 0.5325(4) 0.6838(2) 0.0367(14) Uani 1 1 d . . .
H84A H 0.2876 0.5890 0.6864 0.044 Uiso 1 1 calc R . .
C85 C 0.2449(3) 0.4995(4) 0.6452(2) 0.0320(13) Uani 1 1 d . . .
C86 C 0.2078(4) 0.5535(4) 0.6079(2) 0.0464(17) Uani 1 1 d . . .
H86A H 0.2141 0.6095 0.6171 0.070 Uiso 1 1 calc R . .
H86B H 0.1607 0.5405 0.6005 0.070 Uiso 1 1 calc R . .
H86C H 0.2248 0.5452 0.5822 0.070 Uiso 1 1 calc R . .
C87 C 0.2432(3) 0.4139(3) 0.64182(18) 0.0259(12) Uani 1 1 d . . .
C88 C 0.2799(3) 0.3641(3) 0.67609(19) 0.0282(12) Uani 1 1 d . . .
C89 C 0.2800(3) 0.2731(4) 0.6703(2) 0.0389(15) Uani 1 1 d . . .
H89A H 0.3155 0.2579 0.6570 0.058 Uiso 1 1 calc R . .
H89B H 0.2375 0.2561 0.6512 0.058 Uiso 1 1 calc R . .
H89C H 0.2869 0.2471 0.6988 0.058 Uiso 1 1 calc R . .
Cl1 Cl 0.57840(9) 0.31597(12) 0.54488(6) 0.0514(4) Uani 1 1 d . . .
O13 O 0.5378(6) 0.3066(9) 0.5039(3) 0.189(6) Uani 1 1 d . . .
O14 O 0.6412(4) 0.3386(7) 0.5416(5) 0.179(6) Uani 1 1 d . . .
O15 O 0.5821(6) 0.2519(6) 0.5749(4) 0.166(5) Uani 1 1 d . . .
O16 O 0.5617(11) 0.3834(9) 0.5645(6) 0.259(9) Uani 1 1 d . . .
Cl2 Cl 0.11632(12) 0.11584(14) 0.59222(8) 0.0676(6) Uani 1 1 d . . .
O17 O 0.1341(5) 0.1965(5) 0.6054(3) 0.136(4) Uani 1 1 d . . .
O18 O 0.0726(10) 0.1162(7) 0.5560(6) 0.346(15) Uani 1 1 d . . .
O19 O 0.1719(6) 0.0662(8) 0.5963(5) 0.187(5) Uani 1 1 d . . .
O20 O 0.0965(10) 0.0769(8) 0.6279(7) 0.265(10) Uani 1 1 d . . .
Cl3 Cl 0.17438(15) 0.51763(19) 1.11766(14) 0.1100(11) Uani 1 1 d . . .
O21 O 0.1268(7) 0.5296(8) 1.0779(4) 0.178(5) Uani 1 1 d . . .
O22 O 0.1552(5) 0.4502(8) 1.1390(5) 0.194(6) Uani 1 1 d . . .
O23 O 0.1687(8) 0.5947(8) 1.1392(6) 0.224(7) Uani 1 1 d . . .
O24 O 0.2418(6) 0.5107(9) 1.1228(6) 0.228(7) Uani 1 1 d . . .
Cl4 Cl 0.20065(13) 0.89088(18) 1.19814(8) 0.0781(7) Uani 1 1 d . . .
O25 O 0.1559(7) 0.8341(11) 1.1779(4) 0.224(8) Uani 1 1 d . . .
O26 O 0.2500(7) 0.8504(13) 1.2275(5) 0.276(9) Uani 1 1 d . . .
O27 O 0.2262(12) 0.9223(13) 1.1674(4) 0.348(15) Uani 1 1 d . . .
O28 O 0.1802(14) 0.9382(12) 1.2230(6) 0.362(16) Uani 1 1 d . . .
O1W O 0.3781(3) 0.4047(3) 0.85780(19) 0.0753(19) Uani 1 1 d . . .
H1WA H 0.3534 0.4259 0.8735 0.113 Uiso 1 1 d . . .
H1WB H 0.4190 0.4136 0.8725 0.113 Uiso 1 1 d . . .
O2W O 0.0492(5) 0.4725(5) 0.5443(3) 0.124(3) Uani 1 1 d . . .
H2WA H 0.0411 0.5217 0.5522 0.186 Uiso 1 1 d . . .
H2WB H 0.0753 0.4790 0.5268 0.186 Uiso 1 1 d . . .
O3W O 0.0193(3) 0.3898(5) 0.76598(19) 0.081(2) Uani 1 1 d . . .
H3WA H 0.0597 0.3818 0.7815 0.121 Uiso 1 1 d . . .
H3WB H 0.0184 0.3764 0.7391 0.121 Uiso 1 1 d . . .
O4W O 0.4113(4) 0.4195(7) 0.6394(3) 0.123(3) Uani 1 1 d . . .
H4WA H 0.4162 0.3871 0.6620 0.184 Uiso 1 1 d . . .
H4WB H 0.3800 0.3973 0.6185 0.184 Uiso 1 1 d . . .
O5W O 0.9801(5) 0.5915(6) 0.9462(3) 0.135(3) Uiso 1 1 d . . .
O6W O 0.3855(8) 0.2165(10) 0.9437(5) 0.221(6) Uiso 1 1 d . . .
O7W O 0.3353(8) 0.1488(10) 1.0063(5) 0.219(6) Uiso 1 1 d . . .
O8W O 0.8310(9) 0.3239(11) 0.7780(6) 0.258(8) Uiso 1 1 d . . .
O9W O 0.4985(10) 0.1295(12) 0.9568(6) 0.268(8) Uiso 1 1 d . . .
O10W O 0.8977(10) 0.6494(12) 0.5866(6) 0.270(8) Uiso 1 1 d . . .
O11W O 0.4132(12) 0.0032(15) 1.0327(8) 0.341(12) Uiso 1 1 d . . .
O12W O 0.2055(11) 0.0463(14) 0.4513(7) 0.308(10) Uiso 1 1 d . . .
O13W O 0.4286(12) 0.3435(14) 1.0087(7) 0.316(10) Uiso 1 1 d . . .
O14W O 0.4959(14) 0.3817(16) 0.9257(9) 0.186(10) Uiso 0.50 1 d P . .
O15W O 0.0917(16) 0.0115(19) 0.4707(10) 0.218(12) Uiso 0.50 1 d P . .

loop_
_atom_site_aniso_label
_atom_site_aniso_U_11
_atom_site_aniso_U_22
_atom_site_aniso_U_33
_atom_site_aniso_U_23
_atom_site_aniso_U_13
_atom_site_aniso_U_12
Cu1 0.0283(4) 0.0381(4) 0.0305(4) 0.0097(3) 0.0126(3) 0.0081(3)
Cu3 0.0491(5) 0.0527(5) 0.0391(5) 0.0149(4) 0.0259(4) 0.0145(4)
Cu4 0.0262(4) 0.0546(5) 0.0378(5) 0.0043(4) 0.0125(3) 0.0052(3)
Cu2 0.0258(4) 0.0567(5) 0.0271(4) -0.0031(4) 0.0089(3) -0.0042(3)
Cu5 0.0230(4) 0.0507(5) 0.0397(5) -0.0020(4) 0.0098(3) -0.0030(3)
Cu6 0.0297(4) 0.0489(5) 0.0307(4) -0.0028(3) 0.0130(3) 0.0001(3)
N1 0.024(2) 0.036(3) 0.029(3) 0.011(2) 0.011(2) 0.002(2)
N2 0.023(2) 0.041(3) 0.026(3) 0.005(2) 0.009(2) 0.000(2)
N3 0.028(3) 0.034(3) 0.031(3) 0.003(2) 0.008(2) 0.002(2)
N4 0.027(2) 0.030(3) 0.028(3) 0.001(2) 0.008(2) -0.002(2)
O1 0.043(3) 0.055(3) 0.047(3) 0.028(2) 0.021(2) 0.019(2)
O2 0.041(3) 0.069(3) 0.046(3) 0.028(3) 0.022(2) 0.017(2)
O3 0.040(3) 0.060(3) 0.039(3) 0.019(2) 0.023(2) 0.017(2)
O4 0.037(2) 0.042(3) 0.039(3) 0.013(2) 0.016(2) 0.011(2)
O5 0.032(2) 0.054(3) 0.042(3) 0.016(2) 0.016(2) 0.014(2)
O6 0.026(2) 0.064(3) 0.036(2) 0.018(2) 0.0150(19) 0.014(2)
O7 0.034(2) 0.089(4) 0.030(2) -0.014(2) 0.008(2) -0.010(2)
O8 0.031(2) 0.092(4) 0.038(3) -0.010(3) 0.011(2) -0.019(3)
O9 0.030(2) 0.055(3) 0.032(2) -0.005(2) 0.0112(19) -0.004(2)
O10 0.028(2) 0.071(3) 0.036(3) -0.007(2) 0.0071(19) -0.004(2)
O11 0.033(2) 0.077(4) 0.034(3) -0.014(2) 0.010(2) -0.001(2)
O12 0.026(2) 0.060(3) 0.028(2) -0.007(2) 0.0084(18) -0.001(2)
C1 0.032(3) 0.061(4) 0.033(4) 0.019(3) 0.013(3) 0.012(3)
C2 0.034(3) 0.040(3) 0.027(3) 0.005(3) 0.011(3) 0.013(3)
C3 0.031(3) 0.042(4) 0.033(3) 0.004(3) 0.011(3) 0.005(3)
C4 0.030(3) 0.032(3) 0.029(3) 0.003(3) 0.009(2) 0.006(2)
C5 0.027(3) 0.062(4) 0.035(4) -0.002(3) 0.008(3) -0.002(3)
C6 0.021(3) 0.042(3) 0.031(3) 0.000(3) 0.006(2) 0.001(2)
C7 0.027(3) 0.064(5) 0.028(3) 0.001(3) 0.005(3) 0.001(3)
C8 0.029(3) 0.031(3) 0.035(3) -0.001(3) 0.011(3) 0.002(2)
N31 0.108(7) 0.069(5) 0.049(4) 0.007(4) 0.014(4) -0.005(5)
N32 0.091(6) 0.082(5) 0.067(5) 0.026(4) 0.056(4) 0.050(5)
N33 0.046(4) 0.070(4) 0.050(4) 0.011(3) 0.016(3) 0.005(3)
C31 0.171(13) 0.072(7) 0.065(7) -0.009(5) 0.056(8) 0.021(8)
C32 0.156(12) 0.089(8) 0.068(7) 0.022(6) 0.074(8) 0.052(8)
C33 0.053(5) 0.127(9) 0.111(9) 0.049(7) 0.052(6) 0.025(6)
C34 0.041(5) 0.122(9) 0.098(8) 0.027(7) 0.032(5) 0.002(5)
C35 0.127(10) 0.099(8) 0.075(7) -0.001(6) 0.028(7) -0.051(7)
C36 0.174(13) 0.092(8) 0.044(5) 0.021(5) 0.004(7) -0.015(8)
C37 0.125(9) 0.105(8) 0.105(8) 0.052(7) 0.073(7) 0.080(7)
C38 0.106(8) 0.089(7) 0.055(6) -0.009(5) 0.020(5) -0.002(6)
C39 0.092(8) 0.079(7) 0.094(8) 0.037(6) 0.026(6) -0.003(6)
N41 0.047(4) 0.065(4) 0.048(4) -0.001(3) 0.008(3) 0.004(3)
N42 0.039(3) 0.089(5) 0.050(4) 0.001(4) 0.025(3) -0.008(3)
N43 0.037(3) 0.063(4) 0.050(4) -0.001(3) 0.016(3) 0.000(3)
C41 0.052(5) 0.077(6) 0.077(6) -0.004(5) 0.017(5) -0.012(4)
C42 0.050(5) 0.088(7) 0.090(7) -0.009(6) 0.026(5) -0.022(5)
C43 0.046(5) 0.126(9) 0.076(6) -0.031(6) 0.038(5) -0.011(5)
C44 0.068(6) 0.098(7) 0.063(6) -0.027(5) 0.036(5) -0.008(5)
C45 0.074(6) 0.068(6) 0.079(6) -0.022(5) 0.029(5) 0.001(5)
C46 0.081(7) 0.092(7) 0.074(7) 0.010(6) -0.023(6) 0.004(6)
C47 0.088(8) 0.140(10) 0.072(7) 0.044(7) 0.043(6) 0.004(7)
C48 0.109(8) 0.057(6) 0.097(8) -0.006(5) 0.033(7) 0.025(6)
C49 0.052(5) 0.101(7) 0.093(7) -0.039(6) 0.034(5) -0.021(5)
N51 0.040(3) 0.057(4) 0.060(4) 0.004(3) 0.002(3) -0.013(3)
N52 0.027(3) 0.072(4) 0.037(3) -0.007(3) 0.009(2) -0.011(3)
N53 0.028(3) 0.073(5) 0.145(8) -0.018(5) -0.004(4) 0.007(3)
C51 0.063(6) 0.061(5) 0.088(7) 0.019(5) 0.006(5) -0.016(4)
C52 0.042(4) 0.077(6) 0.080(6) 0.012(5) 0.021(4) -0.018(4)
C53 0.028(4) 0.105(7) 0.062(5) -0.012(5) 0.016(4) 0.011(4)
C54 0.033(4) 0.074(6) 0.101(7) -0.006(5) 0.002(4) 0.016(4)
C55 0.053(5) 0.067(6) 0.139(10) 0.023(6) 0.022(6) 0.017(5)
C56 0.078(7) 0.103(8) 0.070(7) 0.031(6) -0.010(5) -0.028(6)
C57 0.043(4) 0.085(6) 0.057(5) -0.015(4) 0.009(4) -0.022(4)
N61 0.055(4) 0.057(4) 0.043(3) 0.001(3) 0.022(3) 0.006(3)
N62 0.043(3) 0.057(4) 0.035(3) -0.010(3) 0.017(3) -0.008(3)
N63 0.055(4) 0.048(3) 0.040(3) 0.005(3) 0.017(3) 0.005(3)
C61 0.063(5) 0.049(4) 0.062(5) -0.010(4) 0.033(4) -0.002(4)
C62 0.056(5) 0.061(5) 0.056(5) -0.006(4) 0.037(4) 0.005(4)
C63 0.058(5) 0.067(5) 0.041(4) 0.002(4) 0.029(4) 0.003(4)
C64 0.066(5) 0.058(5) 0.044(4) 0.013(4) 0.019(4) 0.003(4)
C65 0.087(7) 0.060(5) 0.085(7) 0.005(5) 0.058(6) 0.002(5)
C66 0.061(5) 0.072(6) 0.056(5) -0.004(4) 0.006(4) 0.009(4)
C67 0.057(5) 0.099(7) 0.035(4) -0.011(4) 0.012(4) -0.010(5)
C68 0.072(6) 0.067(6) 0.059(5) -0.003(4) 0.019(4) -0.026(5)
C69 0.094(7) 0.060(6) 0.092(7) 0.012(5) 0.051(6) 0.020(5)
C71 0.027(3) 0.034(3) 0.024(3) 0.005(2) 0.009(2) 0.007(2)
C72 0.032(3) 0.032(3) 0.032(3) 0.000(3) 0.010(3) 0.002(3)
C73 0.069(5) 0.044(4) 0.040(4) -0.002(3) -0.003(4) -0.003(4)
C74 0.028(3) 0.029(3) 0.043(4) 0.006(3) 0.008(3) 0.000(2)
C75 0.029(3) 0.035(3) 0.029(3) 0.007(3) 0.009(3) 0.005(3)
C76 0.056(5) 0.041(4) 0.046(4) 0.017(3) 0.001(4) 0.008(3)
C77 0.023(3) 0.039(3) 0.022(3) 0.002(2) 0.009(2) -0.001(2)
C78 0.025(3) 0.036(3) 0.031(3) 0.004(3) 0.013(2) 0.002(2)
C79 0.042(4) 0.034(3) 0.035(4) 0.000(3) 0.011(3) 0.004(3)
C81 0.020(3) 0.031(3) 0.024(3) 0.008(2) 0.009(2) 0.000(2)
C82 0.036(3) 0.037(3) 0.035(4) 0.001(3) 0.006(3) -0.001(3)
C83 0.076(6) 0.048(4) 0.044(4) -0.002(4) -0.005(4) -0.009(4)
C84 0.046(4) 0.029(3) 0.036(4) 0.000(3) 0.013(3) -0.002(3)
C85 0.028(3) 0.034(3) 0.036(3) 0.006(3) 0.013(3) 0.004(3)
C86 0.051(4) 0.037(4) 0.045(4) 0.008(3) 0.002(3) 0.003(3)
C87 0.022(3) 0.030(3) 0.027(3) 0.004(2) 0.008(2) 0.001(2)
C88 0.030(3) 0.032(3) 0.027(3) 0.000(2) 0.015(2) -0.002(2)
C89 0.044(4) 0.035(4) 0.032(3) 0.001(3) 0.001(3) 0.000(3)
Cl1 0.0420(9) 0.0674(12) 0.0443(10) 0.0004(9) 0.0103(8) -0.0024(9)
O13 0.151(10) 0.317(17) 0.074(6) -0.005(8) -0.012(6) -0.079(10)
O14 0.058(5) 0.176(10) 0.279(14) 0.116(10) 0.000(7) -0.017(6)
O15 0.204(11) 0.124(8) 0.155(9) 0.077(7) 0.018(8) -0.048(8)
O16 0.43(3) 0.160(12) 0.258(17) 0.000(11) 0.214(18) 0.080(14)
Cl2 0.0627(13) 0.0614(13) 0.0749(15) -0.0007(11) 0.0108(12) -0.0041(11)
O17 0.175(9) 0.063(5) 0.132(7) -0.004(5) -0.029(7) -0.018(5)
O18 0.44(3) 0.109(8) 0.282(17) -0.061(10) -0.269(19) 0.047(12)
O19 0.128(9) 0.186(11) 0.249(14) -0.063(10) 0.052(9) 0.062(8)
O20 0.38(2) 0.148(11) 0.39(2) 0.005(13) 0.31(2) -0.015(13)
Cl3 0.0701(18) 0.0754(18) 0.174(3) 0.033(2) 0.013(2) 0.0081(14)
O21 0.174(11) 0.164(10) 0.166(10) 0.053(8) -0.009(9) -0.025(9)
O22 0.112(7) 0.186(11) 0.282(15) 0.155(11) 0.047(8) -0.003(7)
O23 0.238(16) 0.116(9) 0.306(19) -0.003(11) 0.049(14) 0.035(10)
O24 0.087(8) 0.235(15) 0.36(2) 0.024(14) 0.059(10) -0.028(9)
Cl4 0.0736(16) 0.0993(19) 0.0635(15) -0.0058(13) 0.0215(13) -0.0057(14)
O25 0.163(11) 0.34(2) 0.166(11) 0.000(12) 0.029(9) -0.152(13)
O26 0.150(12) 0.37(2) 0.235(16) 0.068(16) -0.072(12) 0.075(14)
O27 0.53(3) 0.40(3) 0.124(10) -0.033(12) 0.108(14) -0.37(3)
O28 0.65(4) 0.258(19) 0.236(18) -0.006(15) 0.21(2) 0.24(2)
O1W 0.100(5) 0.051(3) 0.059(4) -0.013(3) -0.007(3) 0.002(3)
O2W 0.132(7) 0.113(7) 0.135(7) -0.011(6) 0.048(6) 0.013(6)
O3W 0.042(3) 0.153(6) 0.052(3) -0.010(4) 0.021(3) 0.002(4)
O4W 0.062(4) 0.224(10) 0.089(5) 0.029(6) 0.034(4) -0.009(5)

loop_
_atom_type_symbol
_atom_type_description
_atom_type_scat_dispersion_real
_atom_type_scat_dispersion_imag
_atom_type_scat_source
C C 0.0033 0.0016 'International Tables Vol C Tables 4.2.6.8 and 6.1.1.4'
H H 0.0000 0.0000 'International Tables Vol C Tables 4.2.6.8 and 6.1.1.4'
N N 0.0061 0.0033 'International Tables Vol C Tables 4.2.6.8 and 6.1.1.4'
O O 0.0106 0.0060 'International Tables Vol C Tables 4.2.6.8 and 6.1.1.4'
Cu Cu 0.3201 1.2651 'International Tables Vol C Tables 4.2.6.8 and 6.1.1.4'
Cl Cl 0.1484 0.1585 'International Tables Vol C Tables 4.2.6.8 and 6.1.1.4'

loop_
_geom_angle_atom_site_label_1
_geom_angle_atom_site_label_2
_geom_angle_atom_site_label_3
_geom_angle
_geom_angle_site_symmetry_1
_geom_angle_site_symmetry_3
_geom_angle_publ_flag
O4 Cu1 N1 166.39(19) . . ?
O4 Cu1 N2 82.99(19) . . ?
N1 Cu1 N2 106.01(19) . . ?
O4 Cu1 O1 86.55(18) . . ?
N1 Cu1 O1 83.07(19) . . ?
N2 Cu1 O1 167.2(2) . . ?
O4 Cu1 O1W 86.0(2) . . ?
N1 Cu1 O1W 102.0(2) . . ?
N2 Cu1 O1W 100.3(2) . . ?
O1 Cu1 O1W 86.3(2) . . ?
O2 Cu3 N32 175.6(2) . . ?
O2 Cu3 N31 91.7(3) . . ?
N32 Cu3 N31 87.1(4) . . ?
O2 Cu3 N33 92.9(2) . . ?
N32 Cu3 N33 86.2(3) . . ?
N31 Cu3 N33 152.2(3) . . ?
O2 Cu3 O3 80.76(17) . . ?
N32 Cu3 O3 103.6(2) . . ?
N31 Cu3 O3 107.8(3) . . ?
N33 Cu3 O3 100.1(2) . . ?
O5 Cu4 N42 174.9(2) . . ?
O5 Cu4 N41 91.5(2) . . ?
N42 Cu4 N41 86.9(3) . . ?
O5 Cu4 N43 93.1(2) . . ?
N42 Cu4 N43 86.0(3) . . ?
N41 Cu4 N43 150.9(2) . . ?
O5 Cu4 O6 80.16(17) . . ?
N42 Cu4 O6 104.9(2) . . ?
N41 Cu4 O6 106.4(2) . . ?
N43 Cu4 O6 102.7(2) . . ?
O7 Cu2 O10 87.22(19) . . ?
O7 Cu2 N4 168.9(2) . . ?
O10 Cu2 N4 83.58(19) . . ?
O7 Cu2 N3 84.0(2) . . ?
O10 Cu2 N3 171.0(2) . . ?
N4 Cu2 N3 105.0(2) . . ?
O9 Cu5 N52 175.6(2) . . ?
O9 Cu5 N53 93.0(2) . . ?
N52 Cu5 N53 85.7(3) . . ?
O9 Cu5 N51 93.3(2) . . ?
N52 Cu5 N51 86.1(2) . . ?
N53 Cu5 N51 153.0(3) . . ?
O9 Cu5 O8 81.06(17) . . ?
N52 Cu5 O8 103.3(2) . . ?
N53 Cu5 O8 105.2(3) . . ?
N51 Cu5 O8 101.7(3) . . ?
O12 Cu6 N62 175.9(2) . . ?
O12 Cu6 N63 92.6(2) . . ?
N62 Cu6 N63 86.2(2) . . ?
O12 Cu6 N61 93.1(2) . . ?
N62 Cu6 N61 86.1(2) . . ?
N63 Cu6 N61 152.5(3) . . ?
O12 Cu6 O11 80.79(17) . . ?
N62 Cu6 O11 103.3(2) . . ?
N63 Cu6 O11 106.7(2) . . ?
N61 Cu6 O11 100.7(2) . . ?
C2 N1 C71 115.8(5) . . ?
C2 N1 Cu1 112.4(4) . . ?
C71 N1 Cu1 131.7(4) . . ?
C4 N2 C81 118.5(5) . . ?
C4 N2 Cu1 112.7(4) . . ?
C81 N2 Cu1 128.7(4) . . ?
C6 N3 C77 118.4(5) . . ?
C6 N3 Cu2 111.3(4) . . ?
C77 N3 Cu2 130.3(4) . . ?
C8 N4 C87 118.5(5) . . ?
C8 N4 Cu2 111.2(4) . . ?
C87 N4 Cu2 130.3(4) . . ?
C1 O1 Cu1 112.1(4) . . ?
C1 O2 Cu3 115.6(4) . . ?
C2 O3 Cu3 108.8(4) . . ?
C3 O4 Cu1 113.4(4) . . ?
C3 O5 Cu4 116.2(4) . . ?
C4 O6 Cu4 109.2(4) . . ?
C5 O7 Cu2 112.6(4) . . ?
C5 O8 Cu5 108.8(4) . . ?
C6 O9 Cu5 114.2(4) . . ?
C7 O10 Cu2 113.7(4) . . ?
C7 O11 Cu6 109.0(4) . . ?
C8 O12 Cu6 114.4(4) . . ?
O1 C1 O2 125.1(6) . . ?
O1 C1 C2 117.4(5) . . ?
O2 C1 C2 117.4(5) . . ?
O3 C2 N1 129.3(5) . . ?
O3 C2 C1 117.0(5) . . ?
N1 C2 C1 113.7(5) . . ?
O4 C3 O5 125.9(6) . . ?
O4 C3 C4 116.9(5) . . ?
O5 C3 C4 117.2(5) . . ?
O6 C4 N2 129.7(5) . . ?
O6 C4 C3 116.9(5) . . ?
N2 C4 C3 113.4(5) . . ?
O7 C5 O8 125.5(6) . . ?
O7 C5 C6 116.9(5) . . ?
O8 C5 C6 117.6(6) . . ?
O9 C6 N3 126.9(6) . . ?
O9 C6 C5 118.3(5) . . ?
N3 C6 C5 114.8(5) . . ?
O10 C7 O11 126.3(6) . . ?
O10 C7 C8 115.8(6) . . ?
O11 C7 C8 117.8(5) . . ?
O12 C8 N4 126.9(6) . . ?
O12 C8 C7 117.6(5) . . ?
N4 C8 C7 115.5(5) . . ?
C35 N31 C36 108.3(9) . . ?
C35 N31 C31 111.0(9) . . ?
C36 N31 C31 111.5(9) . . ?
C35 N31 Cu3 114.6(6) . . ?
C36 N31 Cu3 107.4(6) . . ?
C31 N31 Cu3 103.9(7) . . ?
C32 N32 C33 112.6(8) . . ?
C32 N32 C37 110.0(8) . . ?
C33 N32 C37 110.8(9) . . ?
C32 N32 Cu3 105.6(7) . . ?
C33 N32 Cu3 107.9(6) . . ?
C37 N32 Cu3 109.9(5) . . ?
C38 N33 C39 110.7(8) . . ?
C38 N33 C34 106.9(7) . . ?
C39 N33 C34 112.5(7) . . ?
C38 N33 Cu3 114.6(6) . . ?
C39 N33 Cu3 107.1(6) . . ?
C34 N33 Cu3 104.9(6) . . ?
C32 C31 N31 112.4(9) . . ?
C32 C31 H31A 109.1 . . ?
N31 C31 H31A 109.1 . . ?
C32 C31 H31B 109.1 . . ?
N31 C31 H31B 109.1 . . ?
H31A C31 H31B 107.9 . . ?
C31 C32 N32 108.0(8) . . ?
C31 C32 H32A 110.1 . . ?
N32 C32 H32A 110.1 . . ?
C31 C32 H32B 110.1 . . ?
N32 C32 H32B 110.1 . . ?
H32A C32 H32B 108.4 . . ?
N32 C33 C34 110.0(7) . . ?
N32 C33 H33A 109.7 . . ?
C34 C33 H33A 109.7 . . ?
N32 C33 H33B 109.7 . . ?
C34 C33 H33B 109.7 . . ?
H33A C33 H33B 108.2 . . ?
C33 C34 N33 108.9(8) . . ?
C33 C34 H34A 109.9 . . ?
N33 C34 H34A 109.9 . . ?
C33 C34 H34B 109.9 . . ?
N33 C34 H34B 109.9 . . ?
H34A C34 H34B 108.3 . . ?
N31 C35 H35A 109.5 . . ?
N31 C35 H35B 109.5 . . ?
H35A C35 H35B 109.5 . . ?
N31 C35 H35C 109.5 . . ?
H35A C35 H35C 109.5 . . ?
H35B C35 H35C 109.5 . . ?
N31 C36 H36A 109.5 . . ?
N31 C36 H36B 109.5 . . ?
H36A C36 H36B 109.5 . . ?
N31 C36 H36C 109.5 . . ?
H36A C36 H36C 109.5 . . ?
H36B C36 H36C 109.5 . . ?
N32 C37 H37A 109.5 . . ?
N32 C37 H37B 109.5 . . ?
H37A C37 H37B 109.5 . . ?
N32 C37 H37C 109.5 . . ?
H37A C37 H37C 109.5 . . ?
H37B C37 H37C 109.5 . . ?
N33 C38 H38A 109.5 . . ?
N33 C38 H38B 109.5 . . ?
H38A C38 H38B 109.5 . . ?
N33 C38 H38C 109.5 . . ?
H38A C38 H38C 109.5 . . ?
H38B C38 H38C 109.5 . . ?
N33 C39 H39A 109.5 . . ?
N33 C39 H39B 109.5 . . ?
H39A C39 H39B 109.5 . . ?
N33 C39 H39C 109.5 . . ?
H39A C39 H39C 109.5 . . ?
H39B C39 H39C 109.5 . . ?
C46 N41 C41 109.6(7) . . ?
C46 N41 C45 109.0(8) . . ?
C41 N41 C45 110.1(7) . . ?
C46 N41 Cu4 108.0(6) . . ?
C41 N41 Cu4 105.6(5) . . ?
C45 N41 Cu4 114.4(5) . . ?
C42 N42 C43 111.9(7) . . ?
C42 N42 C47 110.5(8) . . ?
C43 N42 C47 110.7(8) . . ?
C42 N42 Cu4 107.1(5) . . ?
C43 N42 Cu4 107.2(5) . . ?
C47 N42 Cu4 109.4(5) . . ?
C44 N43 C48 111.3(7) . . ?
C44 N43 C49 108.9(7) . . ?
C48 N43 C49 107.7(8) . . ?
C44 N43 Cu4 107.4(5) . . ?
C48 N43 Cu4 107.3(5) . . ?
C49 N43 Cu4 114.3(5) . . ?
N41 C41 C42 110.1(7) . . ?
N41 C41 H41A 109.6 . . ?
C42 C41 H41A 109.6 . . ?
N41 C41 H41B 109.6 . . ?
C42 C41 H41B 109.6 . . ?
H41A C41 H41B 108.2 . . ?
N42 C42 C41 108.4(7) . . ?
N42 C42 H42A 110.0 . . ?
C41 C42 H42A 110.0 . . ?
N42 C42 H42B 110.0 . . ?
C41 C42 H42B 110.0 . . ?
H42A C42 H42B 108.4 . . ?
N42 C43 C44 109.4(6) . . ?
N42 C43 H43A 109.8 . . ?
C44 C43 H43A 109.8 . . ?
N42 C43 H43B 109.8 . . ?
C44 C43 H43B 109.8 . . ?
H43A C43 H43B 108.2 . . ?
N43 C44 C43 110.1(7) . . ?
N43 C44 H44A 109.6 . . ?
C43 C44 H44A 109.6 . . ?
N43 C44 H44B 109.6 . . ?
C43 C44 H44B 109.6 . . ?
H44A C44 H44B 108.1 . . ?
N41 C45 H45A 109.5 . . ?
N41 C45 H45B 109.5 . . ?
H45A C45 H45B 109.5 . . ?
N41 C45 H45C 109.5 . . ?
H45A C45 H45C 109.5 . . ?
H45B C45 H45C 109.5 . . ?
N41 C46 H46A 109.5 . . ?
N41 C46 H46B 109.5 . . ?
H46A C46 H46B 109.5 . . ?
N41 C46 H46C 109.5 . . ?
H46A C46 H46C 109.5 . . ?
H46B C46 H46C 109.5 . . ?
N42 C47 H47A 109.5 . . ?
N42 C47 H47B 109.5 . . ?
H47A C47 H47B 109.5 . . ?
N42 C47 H47C 109.5 . . ?
H47A C47 H47C 109.5 . . ?
H47B C47 H47C 109.5 . . ?
N43 C48 H48A 109.5 . . ?
N43 C48 H48B 109.5 . . ?
H48A C48 H48B 109.5 . . ?
N43 C48 H48C 109.5 . . ?
H48A C48 H48C 109.5 . . ?
H48B C48 H48C 109.5 . . ?
N43 C49 H49A 109.5 . . ?
N43 C49 H49B 109.5 . . ?
H49A C49 H49B 109.5 . . ?
N43 C49 H49C 109.5 . . ?
H49A C49 H49C 109.5 . . ?
H49B C49 H49C 109.5 . . ?
C56 N51 C55 110.7(8) . . ?
C56 N51 C51 111.1(7) . . ?
C55 N51 C51 108.8(7) . . ?
C56 N51 Cu5 107.5(6) . . ?
C55 N51 Cu5 112.5(5) . . ?
C51 N51 Cu5 106.2(5) . . ?
C57 N52 C52 111.3(7) . . ?
C57 N52 C53 110.6(6) . . ?
C52 N52 C53 111.8(6) . . ?
C57 N52 Cu5 110.9(4) . . ?
C52 N52 Cu5 106.1(4) . . ?
C53 N52 Cu5 106.0(5) . . ?
C59A N53 C54 113.5(11) . . ?
C58B N53 C54 120.0(11) . . ?
C59A N53 C59B 30.8(11) . . ?
C58B N53 C59B 101.0(14) . . ?
C54 N53 C59B 99.1(11) . . ?
C59A N53 C58A 102.6(12) . . ?
C54 N53 C58A 107.4(9) . . ?
C59B N53 C58A 133.4(13) . . ?
C59A N53 Cu5 123.8(10) . . ?
C58B N53 Cu5 118.8(9) . . ?
C54 N53 Cu5 107.3(5) . . ?
C59B N53 Cu5 107.7(10) . . ?
C58A N53 Cu5 100.2(8) . . ?
C52 C51 N51 109.1(7) . . ?
C52 C51 H51A 109.9 . . ?
N51 C51 H51A 109.9 . . ?
C52 C51 H51B 109.9 . . ?
N51 C51 H51B 109.9 . . ?
H51A C51 H51B 108.3 . . ?
N52 C52 C51 108.5(7) . . ?
N52 C52 H52A 110.0 . . ?
C51 C52 H52A 110.0 . . ?
N52 C52 H52B 110.0 . . ?
C51 C52 H52B 110.0 . . ?
H52A C52 H52B 108.4 . . ?
N52 C53 C54 109.0(6) . . ?
N52 C53 H53A 109.9 . . ?
C54 C53 H53A 109.9 . . ?
N52 C53 H53B 109.9 . . ?
C54 C53 H53B 109.9 . . ?
H53A C53 H53B 108.3 . . ?
N53 C54 C53 106.1(7) . . ?
N53 C54 H54A 110.5 . . ?
C53 C54 H54A 110.5 . . ?
N53 C54 H54B 110.5 . . ?
C53 C54 H54B 110.5 . . ?
H54A C54 H54B 108.7 . . ?
N51 C55 H55A 109.5 . . ?
N51 C55 H55B 109.5 . . ?
H55A C55 H55B 109.5 . . ?
N51 C55 H55C 109.5 . . ?
H55A C55 H55C 109.5 . . ?
H55B C55 H55C 109.5 . . ?
N51 C56 H56A 109.5 . . ?
N51 C56 H56B 109.5 . . ?
H56A C56 H56B 109.5 . . ?
N51 C56 H56C 109.5 . . ?
H56A C56 H56C 109.5 . . ?
H56B C56 H56C 109.5 . . ?
N52 C57 H57A 109.5 . . ?
N52 C57 H57B 109.5 . . ?
H57A C57 H57B 109.5 . . ?
N52 C57 H57C 109.5 . . ?
H57A C57 H57C 109.5 . . ?
H57B C57 H57C 109.5 . . ?
N53 C58A H58A 109.5 . . ?
N53 C58A H58B 109.5 . . ?
N53 C58A H58C 109.5 . . ?
N53 C59A H59A 109.5 . . ?
N53 C59A H59B 109.5 . . ?
N53 C59A H59C 109.5 . . ?
N53 C58B H58D 109.5 . . ?
N53 C58B H58E 109.5 . . ?
H58D C58B H58E 109.5 . . ?
N53 C58B H58F 109.5 . . ?
H58D C58B H58F 109.5 . . ?
H58E C58B H58F 109.5 . . ?
N53 C59B H59D 109.5 . . ?
N53 C59B H59E 109.5 . . ?
H59D C59B H59E 109.5 . . ?
N53 C59B H59F 109.5 . . ?
H59D C59B H59F 109.5 . . ?
H59E C59B H59F 109.5 . . ?
C66 N61 C61 110.2(6) . . ?
C66 N61 C65 108.3(7) . . ?
C61 N61 C65 109.3(6) . . ?
C66 N61 Cu6 106.2(5) . . ?
C61 N61 Cu6 107.6(5) . . ?
C65 N61 Cu6 115.1(5) . . ?
C63 N62 C62 112.1(6) . . ?
C63 N62 C67 110.2(6) . . ?
C62 N62 C67 110.4(6) . . ?
C63 N62 Cu6 107.6(4) . . ?
C62 N62 Cu6 106.1(4) . . ?
C67 N62 Cu6 110.3(4) . . ?
C69 N63 C68 107.9(7) . . ?
C69 N63 C64 110.1(6) . . ?
C68 N63 C64 111.1(6) . . ?
C69 N63 Cu6 113.6(5) . . ?
C68 N63 Cu6 107.5(5) . . ?
C64 N63 Cu6 106.6(4) . . ?
N61 C61 C62 109.9(6) . . ?
N61 C61 H61A 109.7 . . ?
C62 C61 H61A 109.7 . . ?
N61 C61 H61B 109.7 . . ?
C62 C61 H61B 109.7 . . ?
H61A C61 H61B 108.2 . . ?
C61 C62 N62 109.8(6) . . ?
C61 C62 H62A 109.7 . . ?
N62 C62 H62A 109.7 . . ?
C61 C62 H62B 109.7 . . ?
N62 C62 H62B 109.7 . . ?
H62A C62 H62B 108.2 . . ?
N62 C63 C64 108.1(6) . . ?
N62 C63 H63A 110.1 . . ?
C64 C63 H63A 110.1 . . ?
N62 C63 H63B 110.1 . . ?
C64 C63 H63B 110.1 . . ?
H63A C63 H63B 108.4 . . ?
N63 C64 C63 109.6(6) . . ?
N63 C64 H64A 109.7 . . ?
C63 C64 H64A 109.7 . . ?
N63 C64 H64B 109.7 . . ?
C63 C64 H64B 109.7 . . ?
H64A C64 H64B 108.2 . . ?
N61 C65 H65A 109.5 . . ?
N61 C65 H65B 109.5 . . ?
H65A C65 H65B 109.5 . . ?
N61 C65 H65C 109.5 . . ?
H65A C65 H65C 109.5 . . ?
H65B C65 H65C 109.5 . . ?
N61 C66 H66A 109.5 . . ?
N61 C66 H66B 109.5 . . ?
H66A C66 H66B 109.5 . . ?
N61 C66 H66C 109.5 . . ?
H66A C66 H66C 109.5 . . ?
H66B C66 H66C 109.5 . . ?
N62 C67 H67A 109.5 . . ?
N62 C67 H67B 109.5 . . ?
H67A C67 H67B 109.5 . . ?
N62 C67 H67C 109.5 . . ?
H67A C67 H67C 109.5 . . ?
H67B C67 H67C 109.5 . . ?
N63 C68 H68A 109.5 . . ?
N63 C68 H68B 109.5 . . ?
H68A C68 H68B 109.5 . . ?
N63 C68 H68C 109.5 . . ?
H68A C68 H68C 109.5 . . ?
H68B C68 H68C 109.5 . . ?
N63 C69 H69A 109.5 . . ?
N63 C69 H69B 109.5 . . ?
H69A C69 H69B 109.5 . . ?
N63 C69 H69C 109.5 . . ?
H69A C69 H69C 109.5 . . ?
H69B C69 H69C 109.5 . . ?
C72 C71 C78 121.5(5) . . ?
C72 C71 N1 120.8(5) . . ?
C78 C71 N1 117.8(5) . . ?
C71 C72 C74 118.0(6) . . ?
C71 C72 C73 121.8(6) . . ?
C74 C72 C73 120.2(6) . . ?
C72 C73 H73A 109.5 . . ?
C72 C73 H73B 109.5 . . ?
H73A C73 H73B 109.5 . . ?
C72 C73 H73C 109.5 . . ?
H73A C73 H73C 109.5 . . ?
H73B C73 H73C 109.5 . . ?
C75 C74 C72 122.6(6) . . ?
C75 C74 H74A 118.7 . . ?
C72 C74 H74A 118.7 . . ?
C77 C75 C74 117.8(5) . . ?
C77 C75 C76 123.0(6) . . ?
C74 C75 C76 119.1(6) . . ?
C75 C76 H76A 109.5 . . ?
C75 C76 H76B 109.5 . . ?
H76A C76 H76B 109.5 . . ?
C75 C76 H76C 109.5 . . ?
H76A C76 H76C 109.5 . . ?
H76B C76 H76C 109.5 . . ?
C78 C77 C75 121.6(5) . . ?
C78 C77 N3 120.2(5) . . ?
C75 C77 N3 118.2(5) . . ?
C77 C78 C71 118.5(5) . . ?
C77 C78 C79 121.1(5) . . ?
C71 C78 C79 120.3(5) . . ?
C78 C79 H79A 109.5 . . ?
C78 C79 H79B 109.5 . . ?
H79A C79 H79B 109.5 . . ?
C78 C79 H79C 109.5 . . ?
H79A C79 H79C 109.5 . . ?
H79B C79 H79C 109.5 . . ?
C82 C81 C88 121.0(5) . . ?
C82 C81 N2 120.3(5) . . ?
C88 C81 N2 118.7(5) . . ?
C81 C82 C84 118.3(6) . . ?
C81 C82 C83 120.0(6) . . ?
C84 C82 C83 121.6(6) . . ?
C82 C83 H83A 109.5 . . ?
C82 C83 H83B 109.5 . . ?
H83A C83 H83B 109.5 . . ?
C82 C83 H83C 109.5 . . ?
H83A C83 H83C 109.5 . . ?
H83B C83 H83C 109.5 . . ?
C85 C84 C82 123.3(6) . . ?
C85 C84 H84A 118.3 . . ?
C82 C84 H84A 118.3 . . ?
C84 C85 C87 117.0(5) . . ?
C84 C85 C86 120.6(6) . . ?
C87 C85 C86 122.3(6) . . ?
C85 C86 H86A 109.5 . . ?
C85 C86 H86B 109.5 . . ?
H86A C86 H86B 109.5 . . ?
C85 C86 H86C 109.5 . . ?
H86A C86 H86C 109.5 . . ?
H86B C86 H86C 109.5 . . ?
C88 C87 C85 121.9(5) . . ?
C88 C87 N4 120.6(5) . . ?
C85 C87 N4 117.5(5) . . ?
C87 C88 C81 118.3(5) . . ?
C87 C88 C89 120.4(5) . . ?
C81 C88 C89 121.3(5) . . ?
C88 C89 H89A 109.5 . . ?
C88 C89 H89B 109.5 . . ?
H89A C89 H89B 109.5 . . ?
C88 C89 H89C 109.5 . . ?
H89A C89 H89C 109.5 . . ?
H89B C89 H89C 109.5 . . ?
O13 Cl1 O16 110.7(11) . . ?
O13 Cl1 O14 109.2(8) . . ?
O16 Cl1 O14 99.6(10) . . ?
O13 Cl1 O15 117.5(8) . . ?
O16 Cl1 O15 107.0(9) . . ?
O14 Cl1 O15 111.3(6) . . ?
O18 Cl2 O19 118.2(11) . . ?
O18 Cl2 O17 109.3(7) . . ?
O19 Cl2 O17 112.3(7) . . ?
O18 Cl2 O20 114.8(14) . . ?
O19 Cl2 O20 93.6(10) . . ?
O17 Cl2 O20 107.5(8) . . ?
O24 Cl3 O21 125.8(11) . . ?
O24 Cl3 O22 106.5(8) . . ?
O21 Cl3 O22 108.3(8) . . ?
O24 Cl3 O23 102.8(10) . . ?
O21 Cl3 O23 99.5(8) . . ?
O22 Cl3 O23 113.8(10) . . ?
O28 Cl4 O27 118.2(16) . . ?
O28 Cl4 O25 114.9(16) . . ?
O27 Cl4 O25 106.8(8) . . ?
O28 Cl4 O26 101.9(13) . . ?
O27 Cl4 O26 108.1(14) . . ?
O25 Cl4 O26 106.2(12) . . ?
Cu1 O1W H1WA 112.1 . . ?
Cu1 O1W H1WB 139.0 . . ?
H1WA O1W H1WB 105.7 . . ?
H2WA O2W H2WB 104.7 . . ?
H3WA O3W H3WB 106.4 . . ?
H4WA O4W H4WB 104.7 . . ?

loop_
_geom_bond_atom_site_label_1
_geom_bond_atom_site_label_2
_geom_bond_distance
_geom_bond_site_symmetry_2
_geom_bond_publ_flag
Cu1 O4 1.976(4) . ?
Cu1 N1 1.987(5) . ?
Cu1 N2 1.989(5) . ?
Cu1 O1 2.000(4) . ?
Cu1 O1W 2.303(5) . ?
Cu3 O2 1.988(5) . ?
Cu3 N32 2.014(7) . ?
Cu3 N31 2.036(8) . ?
Cu3 N33 2.068(7) . ?
Cu3 O3 2.185(4) . ?
Cu4 O5 1.984(4) . ?
Cu4 N42 2.027(6) . ?
Cu4 N41 2.043(6) . ?
Cu4 N43 2.065(6) . ?
Cu4 O6 2.200(4) . ?
Cu2 O7 1.968(5) . ?
Cu2 O10 1.971(5) . ?
Cu2 N4 1.989(5) . ?
Cu2 N3 1.992(5) . ?
Cu5 O9 1.993(4) . ?
Cu5 N52 2.011(5) . ?
Cu5 N53 2.036(7) . ?
Cu5 N51 2.062(6) . ?
Cu5 O8 2.189(5) . ?
Cu6 O12 1.987(4) . ?
Cu6 N62 2.017(5) . ?
Cu6 N63 2.030(6) . ?
Cu6 N61 2.054(6) . ?
Cu6 O11 2.204(5) . ?
N1 C2 1.297(7) . ?
N1 C71 1.446(7) . ?
N2 C4 1.292(7) . ?
N2 C81 1.434(7) . ?
N3 C6 1.308(7) . ?
N3 C77 1.446(7) . ?
N4 C8 1.297(7) . ?
N4 C87 1.449(7) . ?
O1 C1 1.242(8) . ?
O2 C1 1.257(8) . ?
O3 C2 1.278(7) . ?
O4 C3 1.235(7) . ?
O5 C3 1.256(7) . ?
O6 C4 1.260(7) . ?
O7 C5 1.263(8) . ?
O8 C5 1.266(8) . ?
O9 C6 1.280(7) . ?
O10 C7 1.243(7) . ?
O11 C7 1.246(8) . ?
O12 C8 1.295(7) . ?
C1 C2 1.549(8) . ?
C3 C4 1.555(8) . ?
C5 C6 1.528(9) . ?
C7 C8 1.540(9) . ?
N31 C35 1.495(13) . ?
N31 C36 1.507(11) . ?
N31 C31 1.519(14) . ?
N32 C32 1.479(13) . ?
N32 C33 1.482(13) . ?
N32 C37 1.503(11) . ?
N33 C38 1.448(11) . ?
N33 C39 1.465(11) . ?
N33 C34 1.520(11) . ?
C31 C32 1.446(16) . ?
C31 H31A 0.9700 . ?
C31 H31B 0.9700 . ?
C32 H32A 0.9700 . ?
C32 H32B 0.9700 . ?
C33 C34 1.489(15) . ?
C33 H33A 0.9700 . ?
C33 H33B 0.9700 . ?
C34 H34A 0.9700 . ?
C34 H34B 0.9700 . ?
C35 H35A 0.9600 . ?
C35 H35B 0.9600 . ?
C35 H35C 0.9600 . ?
C36 H36A 0.9600 . ?
C36 H36B 0.9600 . ?
C36 H36C 0.9600 . ?
C37 H37A 0.9600 . ?
C37 H37B 0.9600 . ?
C37 H37C 0.9600 . ?
C38 H38A 0.9600 . ?
C38 H38B 0.9600 . ?
C38 H38C 0.9600 . ?
C39 H39A 0.9600 . ?
C39 H39B 0.9600 . ?
C39 H39C 0.9600 . ?
N41 C46 1.462(11) . ?
N41 C41 1.485(11) . ?
N41 C45 1.490(10) . ?
N42 C42 1.466(10) . ?
N42 C43 1.478(11) . ?
N42 C47 1.487(12) . ?
N43 C44 1.452(10) . ?
N43 C48 1.474(11) . ?
N43 C49 1.493(10) . ?
C41 C42 1.536(13) . ?
C41 H41A 0.9700 . ?
C41 H41B 0.9700 . ?
C42 H42A 0.9700 . ?
C42 H42B 0.9700 . ?
C43 C44 1.539(12) . ?
C43 H43A 0.9700 . ?
C43 H43B 0.9700 . ?
C44 H44A 0.9700 . ?
C44 H44B 0.9700 . ?
C45 H45A 0.9600 . ?
C45 H45B 0.9600 . ?
C45 H45C 0.9600 . ?
C46 H46A 0.9600 . ?
C46 H46B 0.9600 . ?
C46 H46C 0.9600 . ?
C47 H47A 0.9600 . ?
C47 H47B 0.9600 . ?
C47 H47C 0.9600 . ?
C48 H48A 0.9600 . ?
C48 H48B 0.9600 . ?
C48 H48C 0.9600 . ?
C49 H49A 0.9600 . ?
C49 H49B 0.9600 . ?
C49 H49C 0.9600 . ?
N51 C56 1.440(11) . ?
N51 C55 1.497(12) . ?
N51 C51 1.513(10) . ?
N52 C57 1.454(9) . ?
N52 C52 1.485(10) . ?
N52 C53 1.488(10) . ?
N53 C59A 1.392(15) . ?
N53 C58B 1.395(14) . ?
N53 C54 1.466(10) . ?
N53 C59B 1.567(16) . ?
N53 C58A 1.604(14) . ?
C51 C52 1.495(12) . ?
C51 H51A 0.9700 . ?
C51 H51B 0.9700 . ?
C52 H52A 0.9700 . ?
C52 H52B 0.9700 . ?
C53 C54 1.514(13) . ?
C53 H53A 0.9700 . ?
C53 H53B 0.9700 . ?
C54 H54A 0.9700 . ?
C54 H54B 0.9700 . ?
C55 H55A 0.9600 . ?
C55 H55B 0.9600 . ?
C55 H55C 0.9600 . ?
C56 H56A 0.9600 . ?
C56 H56B 0.9600 . ?
C56 H56C 0.9600 . ?
C57 H57A 0.9600 . ?
C57 H57B 0.9600 . ?
C57 H57C 0.9600 . ?
C58A H58A 0.9600 . ?
C58A H58B 0.9600 . ?
C58A H58C 0.9600 . ?
C59A H59A 0.9600 . ?
C59A H59B 0.9600 . ?
C59A H59C 0.9600 . ?
C58B H58D 0.9600 . ?
C58B H58E 0.9600 . ?
C58B H58F 0.9600 . ?
C59B H59D 0.9600 . ?
C59B H59E 0.9600 . ?
C59B H59F 0.9600 . ?
N61 C66 1.464(10) . ?
N61 C61 1.485(9) . ?
N61 C65 1.476(10) . ?
N62 C63 1.492(9) . ?
N62 C62 1.503(10) . ?
N62 C67 1.503(9) . ?
N63 C69 1.467(10) . ?
N63 C68 1.475(10) . ?
N63 C64 1.499(9) . ?
C61 C62 1.492(11) . ?
C61 H61A 0.9700 . ?
C61 H61B 0.9700 . ?
C62 H62A 0.9700 . ?
C62 H62B 0.9700 . ?
C63 C64 1.500(11) . ?
C63 H63A 0.9700 . ?
C63 H63B 0.9700 . ?
C64 H64A 0.9700 . ?
C64 H64B 0.9700 . ?
C65 H65A 0.9600 . ?
C65 H65B 0.9600 . ?
C65 H65C 0.9600 . ?
C66 H66A 0.9600 . ?
C66 H66B 0.9600 . ?
C66 H66C 0.9600 . ?
C67 H67A 0.9600 . ?
C67 H67B 0.9600 . ?
C67 H67C 0.9600 . ?
C68 H68A 0.9600 . ?
C68 H68B 0.9600 . ?
C68 H68C 0.9600 . ?
C69 H69A 0.9600 . ?
C69 H69B 0.9600 . ?
C69 H69C 0.9600 . ?
C71 C72 1.380(8) . ?
C71 C78 1.409(8) . ?
C72 C74 1.395(8) . ?
C72 C73 1.518(9) . ?
C73 H73A 0.9600 . ?
C73 H73B 0.9600 . ?
C73 H73C 0.9600 . ?
C74 C75 1.388(9) . ?
C74 H74A 0.9300 . ?
C75 C77 1.396(8) . ?
C75 C76 1.506(8) . ?
C76 H76A 0.9600 . ?
C76 H76B 0.9600 . ?
C76 H76C 0.9600 . ?
C77 C78 1.388(8) . ?
C78 C79 1.517(8) . ?
C79 H79A 0.9600 . ?
C79 H79B 0.9600 . ?
C79 H79C 0.9600 . ?
C81 C82 1.391(8) . ?
C81 C88 1.399(8) . ?
C82 C84 1.389(9) . ?
C82 C83 1.507(9) . ?
C83 H83A 0.9600 . ?
C83 H83B 0.9600 . ?
C83 H83C 0.9600 . ?
C84 C85 1.377(9) . ?
C84 H84A 0.9300 . ?
C85 C87 1.406(8) . ?
C85 C86 1.499(9) . ?
C86 H86A 0.9600 . ?
C86 H86B 0.9600 . ?
C86 H86C 0.9600 . ?
C87 C88 1.397(8) . ?
C88 C89 1.503(8) . ?
C89 H89A 0.9600 . ?
C89 H89B 0.9600 . ?
C89 H89C 0.9600 . ?
Cl1 O13 1.337(9) . ?
Cl1 O16 1.348(13) . ?
Cl1 O14 1.374(9) . ?
Cl1 O15 1.393(8) . ?
Cl2 O18 1.245(10) . ?
Cl2 O19 1.383(10) . ?
Cl2 O17 1.404(8) . ?
Cl2 O20 1.426(14) . ?
Cl3 O24 1.359(11) . ?
Cl3 O21 1.376(11) . ?
Cl3 O22 1.397(9) . ?
Cl3 O23 1.449(14) . ?
Cl4 O28 1.242(13) . ?
Cl4 O27 1.308(12) . ?
Cl4 O25 1.345(12) . ?
Cl4 O26 1.349(12) . ?
O1W H1WA 0.8634 . ?
O1W H1WB 0.8586 . ?
O2W H2WA 0.8706 . ?
O2W H2WB 0.8632 . ?
O3W H3WA 0.8561 . ?
O3W H3WB 0.8585 . ?
O4W H4WA 0.8650 . ?
O4W H4WB 0.8684 . ?
